data_1517145
loop_
_publ_author_name
'Xue-Qin Song'
'Li Wang'
'Meng-Meng Zhao'
'Guo-Quang Cheng'
'Xiao-Run Wang'
'Yun-Qiao Peng'

_publ_section_title
;
 Synthesis, crystal structure and luminescence properties of homodinuclear
 lanthanide complexes with a new tetrapodal thenylsalicylamide ligand
;
_journal_name_full
;
Inorganica Chimica Acta
;
_journal_page_first 156
_journal_page_last 164
_journal_volume 402
_journal_year 2013
_chemical_formula_sum 'C110 H116 N14 Nd2 O40 S8'
_chemical_formula_weight 2819.21
_space_group_IT_number 2
_symmetry_cell_setting triclinic
_symmetry_space_group_name_Hall '-P 1'
_symmetry_space_group_name_H-M 'P -1'
_atom_sites_solution_hydrogens geom
_atom_sites_solution_primary direct
_atom_sites_solution_secondary difmap
_cell_angle_alpha 68.794(5)
_cell_angle_beta 76.090(4)
_cell_angle_gamma 65.126(3)
_cell_formula_units_Z 1
_cell_length_a 12.930(2)
_cell_length_b 15.335(4)
_cell_length_c 18.136(5)
_cell_measurement_reflns_used 3680
_cell_measurement_temperature 296(2)
_cell_measurement_theta_max 20.68
_cell_measurement_theta_min 1.97
_cell_volume 3024.9(12)
_computing_structure_refinement 'SHELXL-97 (Sheldrick, 1997)'
_computing_structure_solution 'SHELXS-97 (Sheldrick, 1990)'
_diffrn_ambient_temperature 296(2)
_diffrn_measured_fraction_theta_full 0.997
_diffrn_measured_fraction_theta_max 0.997
_diffrn_measurement_device_type 'CCD area detector'
_diffrn_measurement_method 'phi and omega scans'
_diffrn_radiation_monochromator graphite
_diffrn_radiation_source 'fine-focus sealed tube'
_diffrn_radiation_type MoK\a
_diffrn_radiation_wavelength 0.71073
_diffrn_reflns_av_R_equivalents 0.0242
_diffrn_reflns_av_sigmaI/netI 0.0438
_diffrn_reflns_limit_h_max 15
_diffrn_reflns_limit_h_min -15
_diffrn_reflns_limit_k_max 15
_diffrn_reflns_limit_k_min -18
_diffrn_reflns_limit_l_max 21
_diffrn_reflns_limit_l_min -21
_diffrn_reflns_number 17293
_diffrn_reflns_theta_full 25.02
_diffrn_reflns_theta_max 25.02
_diffrn_reflns_theta_min 1.53
_exptl_absorpt_coefficient_mu 1.077
_exptl_crystal_colour purple
_exptl_crystal_density_diffrn 1.548
_exptl_crystal_density_method 'not measured'
_exptl_crystal_description block
_exptl_crystal_F_000 1442
_exptl_crystal_size_max 0.21
_exptl_crystal_size_mid 0.18
_exptl_crystal_size_min 0.14
_refine_diff_density_max 1.802
_refine_diff_density_min -0.872
_refine_diff_density_rms 0.116
_refine_ls_extinction_method none
_refine_ls_goodness_of_fit_ref 1.057
_refine_ls_hydrogen_treatment mixed
_refine_ls_matrix_type full
_refine_ls_number_parameters 806
_refine_ls_number_reflns 10656
_refine_ls_number_restraints 0
_refine_ls_restrained_S_all 1.057
_refine_ls_R_factor_all 0.0624
_refine_ls_R_factor_gt 0.0540
_refine_ls_shift/su_max 0.001
_refine_ls_shift/su_mean 0.000
_refine_ls_structure_factor_coef Fsqd
_refine_ls_weighting_details 'calc w=1/[\s^2^(Fo^2^)+(0.1063P)^2^+2.7152P] where P=(Fo^2^+2Fc^2^)/3'
_refine_ls_weighting_scheme calc
_refine_ls_wR_factor_gt 0.1543
_refine_ls_wR_factor_ref 0.1652
_reflns_number_gt 9210
_reflns_number_total 10656
_reflns_threshold_expression >2sigma(I)
_cod_data_source_file ICA-2013-402-156-164-3.cif
_cod_data_source_block s1
_cod_original_sg_symbol_H-M P-1
_cod_database_code 1517145

loop_
_symmetry_equiv_pos_as_xyz
'x, y, z'
'-x, -y, -z'

loop_
_atom_site_label
_atom_site_type_symbol
_atom_site_fract_x
_atom_site_fract_y
_atom_site_fract_z
_atom_site_U_iso_or_equiv
_atom_site_adp_type
_atom_site_occupancy
_atom_site_symmetry_multiplicity
_atom_site_calc_flag
_atom_site_refinement_flags
_atom_site_disorder_assembly
_atom_site_disorder_group
Nd1 Nd 0.45217(2) 0.297987(19) 0.330947(16) 0.04409(12) Uani 1 1 d . . .
N1 N 0.4177(4) 0.1199(4) 0.5892(3) 0.0531(11) Uani 1 1 d . . .
H1 H 0.3929 0.0815 0.6308 0.064 Uiso 1 1 calc R . .
N2 N -0.1789(4) 0.4254(4) 0.6142(4) 0.0787(17) Uani 1 1 d . . .
H2 H -0.1100 0.3841 0.6072 0.094 Uiso 1 1 calc R . .
N3 N 0.0219(4) -0.0585(3) 0.8792(2) 0.0455(9) Uani 1 1 d . . .
H3 H 0.0446 -0.0089 0.8560 0.055 Uiso 1 1 calc R . .
N4 N 0.2194(5) 0.2626(4) 0.9621(3) 0.0629(13) Uani 1 1 d . . .
H4 H 0.1995 0.2127 0.9701 0.075 Uiso 1 1 calc R . .
N5 N 0.6303(5) 0.3066(5) 0.4007(3) 0.0731(15) Uani 1 1 d . . .
N6 N 0.3301(5) 0.2635(5) 0.2317(4) 0.0737(15) Uani 1 1 d . . .
N7 N 0.6216(5) 0.1233(4) 0.2808(4) 0.0710(15) Uani 1 1 d . . .
O1 O 0.3977(3) 0.2104(3) 0.4626(2) 0.0559(9) Uani 1 1 d . . .
O2 O 0.1809(3) 0.1612(3) 0.63945(19) 0.0441(8) Uani 1 1 d . . .
O3 O -0.2883(3) 0.5728(3) 0.6337(3) 0.0693(12) Uani 1 1 d . . .
O4 O 0.0272(3) 0.3709(2) 0.6750(2) 0.0450(8) Uani 1 1 d . . .
O5 O -0.1058(4) -0.1161(3) 0.9663(3) 0.0659(11) Uani 1 1 d . . .
O6 O -0.0062(3) 0.1316(2) 0.86241(19) 0.0420(7) Uani 1 1 d . . .
O7 O 0.3590(5) 0.3236(4) 0.9158(3) 0.0944(17) Uani 1 1 d . . .
O8 O 0.2552(3) 0.1672(3) 0.8443(2) 0.0443(7) Uani 1 1 d . . .
O9 O 0.6313(4) 0.2254(4) 0.4014(3) 0.0880(15) Uani 1 1 d . . .
O10 O 0.5477(6) 0.3802(4) 0.3722(4) 0.0984(18) Uani 1 1 d . . .
O11 O 0.7033(6) 0.3118(6) 0.4275(4) 0.116(2) Uani 1 1 d . . .
O12 O 0.3032(5) 0.2472(5) 0.3039(3) 0.0876(15) Uani 1 1 d . . .
O13 O 0.3968(5) 0.3087(5) 0.2042(3) 0.105(2) Uani 1 1 d . . .
O14 O 0.2954(6) 0.2396(5) 0.1887(4) 0.114(2) Uani 1 1 d . . .
O15 O 0.6260(5) 0.2105(4) 0.2486(3) 0.0911(15) Uani 1 1 d . . .
O16 O 0.5467(5) 0.1163(3) 0.3346(4) 0.0851(14) Uani 1 1 d . . .
O17 O 0.6889(6) 0.0503(4) 0.2622(4) 0.116(2) Uani 1 1 d . . .
O18 O 0.4753(9) 0.4402(5) 0.2220(4) 0.120(2) Uani 1 1 d . . .
H18C H 0.5388 0.4402 0.2218 0.09(3) Uiso 1 1 d R . .
O20 O 0.4405(7) 0.3658(8) 0.0280(5) 0.152(3) Uani 1 1 d . . .
H20E H 0.4094 0.3483 0.0022 0.182 Uiso 1 1 d R . .
H20F H 0.4202 0.3450 0.0773 0.182 Uiso 1 1 d R . .
O19 O 0.6387(14) 0.4863(11) 0.1893(8) 0.249(7) Uani 1 1 d . . .
H19C H 0.6415 0.5401 0.1588 0.298 Uiso 1 1 calc R . .
S1 S 0.4203(2) 0.35359(16) 0.55774(14) 0.0935(6) Uani 1 1 d . . .
S2 S -0.2472(2) 0.2342(2) 0.75018(15) 0.1108(8) Uani 1 1 d . . .
S3 S -0.09207(15) -0.17099(13) 0.80615(9) 0.0647(4) Uani 1 1 d . . .
S4 S 0.064(2) 0.4845(17) 0.8423(12) 0.135(4) Uani 0.809(15) 1 d P A 1
C46' C 0.04(3) 0.47(2) 0.856(16) 0.13(9) Uani 0.191(15) 1 d P A 2
H46' H 0.1030 0.4754 0.8229 0.162 Uiso 0.191(15) 1 calc PR A 2
C1 C 0.3699(4) 0.1519(4) 0.5245(3) 0.0444(11) Uani 1 1 d . . .
C2 C 0.2814(4) 0.1121(4) 0.5262(3) 0.0429(10) Uani 1 1 d . . .
C3 C 0.1904(4) 0.1143(4) 0.5857(3) 0.0398(10) Uani 1 1 d . . .
C4 C 0.1142(5) 0.0718(4) 0.5872(3) 0.0516(12) Uani 1 1 d . . .
H4A H 0.0538 0.0717 0.6272 0.062 Uiso 1 1 calc R . .
C5 C 0.1302(5) 0.0290(5) 0.5271(4) 0.0602(14) Uani 1 1 d . . .
H5 H 0.0803 -0.0008 0.5278 0.072 Uiso 1 1 calc R . .
C6 C 0.2162(6) 0.0300(5) 0.4687(3) 0.0602(14) Uani 1 1 d . . .
H6 H 0.2247 0.0021 0.4289 0.072 Uiso 1 1 calc R . .
C7 C 0.2915(5) 0.0720(4) 0.4674(3) 0.0551(13) Uani 1 1 d . . .
H7 H 0.3501 0.0733 0.4261 0.066 Uiso 1 1 calc R . .
C8 C 0.5130(5) 0.1460(5) 0.5956(4) 0.0581(14) Uani 1 1 d . . .
H8A H 0.5624 0.0897 0.6334 0.070 Uiso 1 1 calc R . .
H8B H 0.5582 0.1561 0.5444 0.070 Uiso 1 1 calc R . .
C9 C 0.4744(5) 0.2370(5) 0.6210(3) 0.0559(13) Uani 1 1 d . . .
C10 C 0.4840(5) 0.2418(5) 0.6936(4) 0.0622(15) Uani 1 1 d . . .
H10 H 0.5111 0.1856 0.7365 0.075 Uiso 1 1 calc R . .
C11 C 0.4486(7) 0.3401(7) 0.6953(6) 0.090(2) Uani 1 1 d . . .
H11 H 0.4498 0.3565 0.7396 0.108 Uiso 1 1 calc R . .
C12 C 0.4128(7) 0.4083(6) 0.6275(6) 0.093(2) Uani 1 1 d . . .
H12 H 0.3869 0.4774 0.6187 0.111 Uiso 1 1 calc R . .
C13 C -0.1922(4) 0.5113(4) 0.6219(4) 0.0547(13) Uani 1 1 d . . .
C14 C -0.0889(4) 0.5362(4) 0.6109(3) 0.0488(12) Uani 1 1 d . . .
C15 C 0.0165(4) 0.4687(4) 0.6367(3) 0.0439(11) Uani 1 1 d . . .
C16 C 0.1045(5) 0.5019(4) 0.6260(4) 0.0567(14) Uani 1 1 d . . .
H16 H 0.1751 0.4569 0.6438 0.068 Uiso 1 1 calc R . .
C17 C 0.0872(5) 0.6022(4) 0.5887(4) 0.0655(16) Uani 1 1 d . . .
H17 H 0.1466 0.6245 0.5820 0.079 Uiso 1 1 calc R . .
C18 C -0.0143(6) 0.6685(4) 0.5619(4) 0.0700(17) Uani 1 1 d . . .
H18 H -0.0243 0.7357 0.5360 0.084 Uiso 1 1 calc R . .
C19 C -0.1025(5) 0.6364(4) 0.5731(4) 0.0650(16) Uani 1 1 d . . .
H19 H -0.1727 0.6824 0.5551 0.078 Uiso 1 1 calc R . .
C20 C -0.2735(6) 0.3944(6) 0.6166(6) 0.092(2) Uani 1 1 d . . .
H20A H -0.3410 0.4301 0.6466 0.110 Uiso 1 1 calc R . .
H20B H -0.2919 0.4129 0.5629 0.110 Uiso 1 1 calc R . .
C21 C -0.2445(5) 0.2868(5) 0.6529(4) 0.0665(17) Uani 1 1 d . . .
C22 C -0.2077(4) 0.2141(4) 0.6093(3) 0.0503(12) Uani 1 1 d . . .
H22 H -0.1995 0.2264 0.5545 0.060 Uiso 1 1 calc R . .
C23 C -0.1861(6) 0.1155(6) 0.6720(5) 0.081(2) Uani 1 1 d . . .
H23 H -0.1614 0.0543 0.6616 0.097 Uiso 1 1 calc R . .
C24 C -0.2062(6) 0.1249(7) 0.7445(5) 0.088(2) Uani 1 1 d . . .
H24 H -0.1965 0.0695 0.7897 0.105 Uiso 1 1 calc R . .
C25 C -0.0690(4) -0.0481(4) 0.9336(3) 0.0439(11) Uani 1 1 d . . .
C26 C -0.1283(4) 0.0507(4) 0.9532(3) 0.0415(10) Uani 1 1 d . . .
C27 C -0.0989(4) 0.1357(4) 0.9183(3) 0.0396(10) Uani 1 1 d . . .
C28 C -0.1641(5) 0.2220(4) 0.9413(3) 0.0503(12) Uani 1 1 d . . .
H28 H -0.1444 0.2786 0.9187 0.060 Uiso 1 1 calc R . .
C29 C -0.2583(5) 0.2244(5) 0.9977(3) 0.0565(13) Uani 1 1 d . . .
H29 H -0.3025 0.2827 1.0122 0.068 Uiso 1 1 calc R . .
C30 C -0.2859(5) 0.1396(5) 1.0321(3) 0.0571(14) Uani 1 1 d . . .
H30 H -0.3478 0.1400 1.0709 0.068 Uiso 1 1 calc R . .
C31 C -0.2229(4) 0.0565(4) 1.0093(3) 0.0487(12) Uani 1 1 d . . .
H31 H -0.2438 0.0005 1.0322 0.058 Uiso 1 1 calc R . .
C32 C 0.0830(5) -0.1511(4) 0.8584(3) 0.0520(12) Uani 1 1 d . . .
H32A H 0.0802 -0.2068 0.9053 0.062 Uiso 1 1 calc R . .
H32B H 0.1628 -0.1586 0.8427 0.062 Uiso 1 1 calc R . .
C33 C 0.0380(5) -0.1583(4) 0.7927(3) 0.0499(12) Uani 1 1 d . . .
C34 C 0.0902(6) -0.1607(5) 0.7194(4) 0.0635(15) Uani 1 1 d . . .
H34 H 0.1609 -0.1541 0.7006 0.076 Uiso 1 1 calc R . .
C35 C 0.0259(7) -0.1745(5) 0.6734(4) 0.0728(18) Uani 1 1 d . . .
H35 H 0.0507 -0.1791 0.6219 0.087 Uiso 1 1 calc R . .
C36 C -0.0729(7) -0.1797(5) 0.7122(4) 0.0737(18) Uani 1 1 d . . .
H36 H -0.1260 -0.1873 0.6908 0.088 Uiso 1 1 calc R . .
C37 C 0.3230(6) 0.2570(5) 0.9267(3) 0.0587(14) Uani 1 1 d . . .
C38 C 0.3997(5) 0.1645(4) 0.9044(3) 0.0523(13) Uani 1 1 d . . .
C39 C 0.3644(4) 0.1190(4) 0.8657(3) 0.0446(11) Uani 1 1 d . . .
C40 C 0.4402(4) 0.0308(4) 0.8491(3) 0.0518(12) Uani 1 1 d . . .
H40 H 0.4166 -0.0004 0.8244 0.062 Uiso 1 1 calc R . .
C41 C 0.5519(5) -0.0110(5) 0.8695(4) 0.0657(16) Uani 1 1 d . . .
H41 H 0.6034 -0.0702 0.8587 0.079 Uiso 1 1 calc R . .
C42 C 0.5854(6) 0.0363(6) 0.9060(4) 0.0721(18) Uani 1 1 d . . .
H42 H 0.6599 0.0086 0.9197 0.087 Uiso 1 1 calc R . .
C43 C 0.5125(6) 0.1211(5) 0.9218(4) 0.0644(16) Uani 1 1 d . . .
H43 H 0.5381 0.1522 0.9452 0.077 Uiso 1 1 calc R . .
C44 C 0.1374(7) 0.3478(5) 0.9881(4) 0.079(2) Uani 1 1 d . A .
H44A H 0.1770 0.3887 0.9892 0.095 Uiso 1 1 calc R . .
H44B H 0.1045 0.3235 1.0418 0.095 Uiso 1 1 calc R . .
C45 C 0.0424(8) 0.4121(6) 0.9353(6) 0.089(2) Uani 1 1 d . . .
C46 C -0.071(4) 0.421(4) 0.948(2) 0.113(11) Uani 0.809(15) 1 d P A 1
H46 H -0.0989 0.3822 0.9948 0.136 Uiso 0.809(15) 1 calc PR A 1
S4' S -0.087(6) 0.416(4) 0.976(3) 0.113(10) Uani 0.191(15) 1 d P A 2
C47 C -0.1388(11) 0.4879(9) 0.8899(9) 0.127(4) Uani 1 1 d . . .
H47 H -0.2176 0.5064 0.8925 0.152 Uiso 1 1 calc R A 1
C48 C -0.0702(13) 0.5227(9) 0.8273(8) 0.136(4) Uani 1 1 d . A .
H48 H -0.0977 0.5655 0.7789 0.164 Uiso 1 1 calc R B 1
C49 C 0.1148(4) 0.2046(3) 0.7598(3) 0.0353(9) Uani 1 1 d . . .
C50 C 0.0923(4) 0.1619(4) 0.7037(3) 0.0394(10) Uani 1 1 d . . .
H50A H 0.0937 0.0942 0.7312 0.047 Uiso 1 1 calc R . .
H50B H 0.0179 0.2035 0.6843 0.047 Uiso 1 1 calc R . .
C51 C 0.1282(4) 0.3057(3) 0.7138(3) 0.0392(10) Uani 1 1 d . . .
H51A H 0.1380 0.3346 0.7500 0.047 Uiso 1 1 calc R . .
H51B H 0.1950 0.2963 0.6749 0.047 Uiso 1 1 calc R . .
C52 C 0.0150(4) 0.2223(3) 0.8243(3) 0.0391(10) Uani 1 1 d . . .
H52A H 0.0335 0.2425 0.8628 0.047 Uiso 1 1 calc R . .
H52B H -0.0528 0.2756 0.8010 0.047 Uiso 1 1 calc R . .
C53 C 0.2272(4) 0.1303(4) 0.7935(3) 0.0396(10) Uani 1 1 d . . .
H53A H 0.2203 0.0659 0.8231 0.047 Uiso 1 1 calc R . .
H53B H 0.2879 0.1205 0.7504 0.047 Uiso 1 1 calc R . .
C54 C 0.422(2) 0.5174(15) 0.1528(14) 0.276(12) Uani 1 1 d . . .
H54A H 0.4809 0.5297 0.1111 0.414 Uiso 1 1 calc R . .
H54B H 0.3751 0.5782 0.1665 0.414 Uiso 1 1 calc R . .
H54C H 0.3761 0.4953 0.1349 0.414 Uiso 1 1 calc R . .
C55 C 0.723(2) 0.4069(14) 0.1621(14) 0.271(13) Uani 1 1 d . . .
H55A H 0.7957 0.4148 0.1513 0.406 Uiso 1 1 calc R . .
H55B H 0.7028 0.4076 0.1143 0.406 Uiso 1 1 calc R . .
H55C H 0.7289 0.3440 0.2021 0.406 Uiso 1 1 calc R . .

loop_
_atom_site_aniso_label
_atom_site_aniso_U_11
_atom_site_aniso_U_22
_atom_site_aniso_U_33
_atom_site_aniso_U_23
_atom_site_aniso_U_13
_atom_site_aniso_U_12
Nd1 0.04193(18) 0.04154(17) 0.05030(19) -0.01008(12) -0.00346(11) -0.02044(12)
N1 0.051(3) 0.069(3) 0.047(2) -0.015(2) -0.005(2) -0.031(2)
N2 0.048(3) 0.053(3) 0.140(5) -0.026(3) -0.022(3) -0.019(2)
N3 0.051(2) 0.048(2) 0.047(2) -0.0172(19) -0.0005(18) -0.0273(19)
N4 0.084(4) 0.055(3) 0.068(3) -0.025(2) -0.005(3) -0.038(3)
N5 0.068(4) 0.099(5) 0.068(3) -0.015(3) -0.007(3) -0.054(4)
N6 0.072(3) 0.093(4) 0.080(4) -0.038(3) -0.011(3) -0.039(3)
N7 0.070(4) 0.067(4) 0.080(4) -0.038(3) -0.021(3) -0.009(3)
O1 0.053(2) 0.067(2) 0.050(2) -0.0097(18) -0.0017(17) -0.0337(19)
O2 0.0430(18) 0.059(2) 0.0416(17) -0.0203(16) 0.0040(14) -0.0295(16)
O3 0.043(2) 0.058(2) 0.107(4) -0.028(2) -0.006(2) -0.0166(19)
O4 0.0384(17) 0.0380(17) 0.058(2) -0.0017(15) -0.0113(15) -0.0205(14)
O5 0.073(3) 0.059(2) 0.075(3) -0.019(2) 0.010(2) -0.044(2)
O6 0.0433(18) 0.0434(18) 0.0416(17) -0.0142(14) 0.0040(14) -0.0213(14)
O7 0.131(5) 0.094(4) 0.100(4) -0.036(3) 0.013(3) -0.086(4)
O8 0.0439(18) 0.0478(19) 0.0487(19) -0.0172(15) -0.0120(15) -0.0176(15)
O9 0.065(3) 0.096(4) 0.105(4) -0.030(3) -0.029(3) -0.020(3)
O10 0.117(5) 0.082(4) 0.121(5) -0.013(3) -0.050(4) -0.054(3)
O11 0.110(5) 0.175(6) 0.105(4) -0.022(4) -0.035(4) -0.095(5)
O12 0.098(4) 0.114(4) 0.076(3) -0.021(3) -0.014(3) -0.066(3)
O13 0.112(4) 0.162(6) 0.073(3) -0.020(4) -0.012(3) -0.090(5)
O14 0.113(5) 0.149(6) 0.124(5) -0.069(5) -0.028(4) -0.058(4)
O15 0.084(3) 0.078(3) 0.083(3) -0.019(3) 0.010(3) -0.018(3)
O16 0.080(3) 0.058(3) 0.116(4) -0.023(3) 0.005(3) -0.034(2)
O17 0.127(5) 0.086(4) 0.114(5) -0.065(4) -0.047(4) 0.028(3)
O18 0.195(8) 0.094(4) 0.083(4) 0.013(3) -0.030(4) -0.089(5)
O20 0.146(7) 0.221(10) 0.105(5) -0.061(6) -0.002(5) -0.077(7)
O19 0.295(18) 0.182(12) 0.200(12) -0.022(10) 0.030(12) -0.082(12)
S1 0.0941(14) 0.0737(12) 0.0969(14) -0.0125(11) -0.0217(11) -0.0206(10)
S2 0.1018(17) 0.150(2) 0.0892(15) -0.0300(15) -0.0210(13) -0.0536(16)
S3 0.0713(10) 0.0786(10) 0.0611(9) -0.0175(8) -0.0128(7) -0.0428(8)
S4 0.146(7) 0.123(5) 0.090(5) -0.033(4) -0.022(5) -0.001(5)
C46' 0.15(16) 0.12(11) 0.09(11) -0.03(8) -0.02(9) 0.00(8)
C1 0.045(3) 0.048(3) 0.045(3) -0.020(2) 0.002(2) -0.020(2)
C2 0.048(3) 0.044(3) 0.038(2) -0.012(2) -0.007(2) -0.018(2)
C3 0.043(2) 0.043(2) 0.037(2) -0.008(2) -0.0085(19) -0.020(2)
C4 0.057(3) 0.061(3) 0.048(3) -0.013(2) -0.010(2) -0.032(3)
C5 0.070(4) 0.068(4) 0.064(4) -0.020(3) -0.017(3) -0.039(3)
C6 0.076(4) 0.066(4) 0.052(3) -0.025(3) -0.007(3) -0.032(3)
C7 0.065(3) 0.059(3) 0.049(3) -0.023(3) -0.003(3) -0.026(3)
C8 0.046(3) 0.074(4) 0.062(3) -0.022(3) -0.005(2) -0.028(3)
C9 0.043(3) 0.074(4) 0.062(3) -0.022(3) 0.001(2) -0.034(3)
C10 0.065(4) 0.077(4) 0.059(3) -0.015(3) -0.008(3) -0.043(3)
C11 0.076(5) 0.112(7) 0.108(6) -0.055(6) -0.005(4) -0.042(5)
C12 0.067(4) 0.076(5) 0.144(8) -0.038(5) -0.008(5) -0.031(4)
C13 0.040(3) 0.042(3) 0.080(4) -0.013(3) -0.012(3) -0.014(2)
C14 0.043(3) 0.042(3) 0.063(3) -0.012(2) -0.008(2) -0.019(2)
C15 0.043(3) 0.040(3) 0.051(3) -0.011(2) -0.004(2) -0.020(2)
C16 0.046(3) 0.048(3) 0.074(4) -0.002(3) -0.010(3) -0.026(2)
C17 0.058(3) 0.054(3) 0.086(4) -0.003(3) -0.013(3) -0.033(3)
C18 0.069(4) 0.039(3) 0.096(5) 0.001(3) -0.014(3) -0.029(3)
C19 0.053(3) 0.042(3) 0.090(4) -0.005(3) -0.017(3) -0.016(2)
C20 0.066(4) 0.073(4) 0.144(7) -0.019(5) -0.032(5) -0.034(4)
C21 0.044(3) 0.060(3) 0.101(5) -0.013(3) -0.021(3) -0.025(3)
C22 0.043(3) 0.065(3) 0.051(3) -0.014(3) -0.004(2) -0.030(2)
C23 0.067(4) 0.069(4) 0.121(7) -0.033(4) -0.013(4) -0.034(3)
C24 0.068(4) 0.102(6) 0.083(5) -0.007(4) -0.022(4) -0.031(4)
C25 0.049(3) 0.052(3) 0.040(2) -0.006(2) -0.012(2) -0.030(2)
C26 0.044(3) 0.056(3) 0.033(2) -0.009(2) -0.0086(19) -0.028(2)
C27 0.039(2) 0.054(3) 0.031(2) -0.013(2) -0.0018(18) -0.023(2)
C28 0.052(3) 0.055(3) 0.049(3) -0.018(2) -0.001(2) -0.025(2)
C29 0.049(3) 0.068(4) 0.054(3) -0.029(3) 0.002(2) -0.019(3)
C30 0.047(3) 0.080(4) 0.044(3) -0.018(3) 0.006(2) -0.029(3)
C31 0.047(3) 0.066(3) 0.042(3) -0.011(2) -0.002(2) -0.033(3)
C32 0.052(3) 0.052(3) 0.057(3) -0.019(3) -0.009(2) -0.021(2)
C33 0.059(3) 0.046(3) 0.053(3) -0.016(2) -0.008(2) -0.025(2)
C34 0.072(4) 0.065(4) 0.060(3) -0.019(3) -0.006(3) -0.031(3)
C35 0.098(5) 0.079(4) 0.058(4) -0.028(3) -0.010(3) -0.041(4)
C36 0.096(5) 0.078(4) 0.069(4) -0.018(3) -0.026(4) -0.047(4)
C37 0.082(4) 0.062(3) 0.048(3) -0.008(3) -0.012(3) -0.046(3)
C38 0.062(3) 0.065(3) 0.042(3) -0.005(2) -0.010(2) -0.040(3)
C39 0.047(3) 0.051(3) 0.039(2) -0.004(2) -0.008(2) -0.028(2)
C40 0.046(3) 0.058(3) 0.053(3) -0.012(3) -0.009(2) -0.021(2)
C41 0.046(3) 0.070(4) 0.068(4) -0.004(3) -0.013(3) -0.019(3)
C42 0.053(3) 0.089(5) 0.073(4) -0.003(4) -0.022(3) -0.034(4)
C43 0.064(4) 0.082(4) 0.060(3) -0.009(3) -0.017(3) -0.044(4)
C44 0.106(6) 0.068(4) 0.076(4) -0.035(4) -0.008(4) -0.035(4)
C45 0.105(7) 0.071(5) 0.109(7) -0.050(5) -0.006(5) -0.032(4)
C46 0.12(2) 0.084(12) 0.13(3) -0.041(18) 0.000(19) -0.033(12)
S4' 0.124(19) 0.084(12) 0.13(3) -0.041(17) 0.000(18) -0.033(11)
C47 0.122(9) 0.106(8) 0.151(11) -0.053(8) -0.030(9) -0.019(7)
C48 0.146(11) 0.117(9) 0.121(9) -0.048(8) -0.037(9) -0.002(8)
C49 0.034(2) 0.038(2) 0.036(2) -0.0091(18) -0.0029(18) -0.0177(18)
C50 0.038(2) 0.045(3) 0.037(2) -0.009(2) -0.0034(18) -0.020(2)
C51 0.037(2) 0.040(2) 0.043(2) -0.008(2) -0.0040(19) -0.0194(19)
C52 0.040(2) 0.038(2) 0.043(2) -0.013(2) -0.0005(19) -0.0183(19)
C53 0.041(2) 0.044(2) 0.038(2) -0.013(2) -0.0053(19) -0.018(2)
C54 0.26(3) 0.21(2) 0.27(3) -0.02(2) -0.02(2) -0.054(19)
C55 0.27(3) 0.138(14) 0.28(3) -0.011(16) 0.03(2) -0.027(16)

loop_
_atom_type_symbol
_atom_type_description
_atom_type_scat_dispersion_real
_atom_type_scat_dispersion_imag
_atom_type_scat_source
C C 0.0033 0.0016 'International Tables Vol C Tables 4.2.6.8 and 6.1.1.4'
H H 0.0000 0.0000 'International Tables Vol C Tables 4.2.6.8 and 6.1.1.4'
N N 0.0061 0.0033 'International Tables Vol C Tables 4.2.6.8 and 6.1.1.4'
O O 0.0106 0.0060 'International Tables Vol C Tables 4.2.6.8 and 6.1.1.4'
S S 0.1246 0.1234 'International Tables Vol C Tables 4.2.6.8 and 6.1.1.4'
Nd Nd -0.1943 3.0179 'International Tables Vol C Tables 4.2.6.8 and 6.1.1.4'

loop_
_geom_angle_atom_site_label_1
_geom_angle_atom_site_label_2
_geom_angle_atom_site_label_3
_geom_angle
_geom_angle_site_symmetry_1
_geom_angle_site_symmetry_3
O3 Nd1 O1 79.24(15) 2_566 .
O3 Nd1 O18 81.3(2) 2_566 .
O1 Nd1 O18 157.0(2) . .
O3 Nd1 O10 81.08(19) 2_566 .
O1 Nd1 O10 95.28(18) . .
O18 Nd1 O10 69.6(2) . .
O3 Nd1 O13 99.0(2) 2_566 .
O1 Nd1 O13 127.36(16) . .
O18 Nd1 O13 67.8(2) . .
O10 Nd1 O13 136.9(2) . .
O3 Nd1 O16 147.80(16) 2_566 .
O1 Nd1 O16 76.18(17) . .
O18 Nd1 O16 126.2(2) . .
O10 Nd1 O16 121.44(19) . .
O13 Nd1 O16 80.2(2) . .
O3 Nd1 O15 159.61(18) 2_566 .
O1 Nd1 O15 121.14(16) . .
O18 Nd1 O15 78.7(2) . .
O10 Nd1 O15 95.7(2) . .
O13 Nd1 O15 69.6(2) . .
O16 Nd1 O15 49.35(17) . .
O3 Nd1 O9 120.11(17) 2_566 .
O1 Nd1 O9 75.98(16) . .
O18 Nd1 O9 103.9(3) . .
O10 Nd1 O9 48.78(19) . .
O13 Nd1 O9 138.9(2) . .
O16 Nd1 O9 73.36(18) . .
O15 Nd1 O9 69.30(19) . .
O3 Nd1 O12 83.02(17) 2_566 .
O1 Nd1 O12 79.65(15) . .
O18 Nd1 O12 110.0(2) . .
O10 Nd1 O12 164.0(2) . .
O13 Nd1 O12 48.36(17) . .
O16 Nd1 O12 72.41(19) . .
O15 Nd1 O12 99.9(2) . .
O9 Nd1 O12 141.7(2) . .
C1 N1 C8 123.6(5) . .
C1 N1 H1 118.2 . .
C8 N1 H1 118.2 . .
C13 N2 C20 124.6(6) . .
C13 N2 H2 117.7 . .
C20 N2 H2 117.7 . .
C25 N3 C32 121.5(4) . .
C25 N3 H3 119.2 . .
C32 N3 H3 119.2 . .
C37 N4 C44 123.8(5) . .
C37 N4 H4 118.1 . .
C44 N4 H4 118.1 . .
O11 N5 O10 123.5(7) . .
O11 N5 O9 122.0(7) . .
O10 N5 O9 114.5(5) . .
O14 N6 O12 125.0(7) . .
O14 N6 O13 120.4(7) . .
O12 N6 O13 114.6(5) . .
O17 N7 O16 120.4(7) . .
O17 N7 O15 123.6(7) . .
O16 N7 O15 115.9(5) . .
C1 O1 Nd1 167.9(3) . .
C3 O2 C50 119.0(3) . .
C13 O3 Nd1 167.9(4) . 2_566
C15 O4 C51 117.3(3) . .
C27 O6 C52 116.8(4) . .
C39 O8 C53 116.1(4) . .
N5 O9 Nd1 96.5(4) . .
N5 O10 Nd1 100.2(4) . .
N6 O12 Nd1 96.4(4) . .
N6 O13 Nd1 99.4(4) . .
N7 O15 Nd1 96.0(4) . .
N7 O16 Nd1 98.6(4) . .
C54 O18 Nd1 142.1(11) . .
C54 O18 H18C 109.5 . .
Nd1 O18 H18C 107.9 . .
H20E O20 H20F 108.7 . .
C55 O19 H19C 109.5 . .
C9 S1 C12 91.6(4) . .
C24 S2 C21 94.1(4) . .
C36 S3 C33 91.5(3) . .
C48 S4 C45 92.0(13) . .
C48 C46' C45 118(10) . .
C48 C46' H46' 121.0 . .
C45 C46' H46' 121.0 . .
O1 C1 N1 122.4(5) . .
O1 C1 C2 120.7(4) . .
N1 C1 C2 116.9(4) . .
C7 C2 C3 119.5(5) . .
C7 C2 C1 118.5(5) . .
C3 C2 C1 122.0(4) . .
O2 C3 C4 123.5(4) . .
O2 C3 C2 116.6(4) . .
C4 C3 C2 119.9(4) . .
C3 C4 C5 118.4(5) . .
C3 C4 H4A 120.8 . .
C5 C4 H4A 120.8 . .
C6 C5 C4 121.1(5) . .
C6 C5 H5 119.4 . .
C4 C5 H5 119.4 . .
C5 C6 C7 120.4(5) . .
C5 C6 H6 119.8 . .
C7 C6 H6 119.8 . .
C6 C7 C2 120.6(5) . .
C6 C7 H7 119.7 . .
C2 C7 H7 119.7 . .
C9 C8 N1 113.7(5) . .
C9 C8 H8A 108.8 . .
N1 C8 H8A 108.8 . .
C9 C8 H8B 108.8 . .
N1 C8 H8B 108.8 . .
H8A C8 H8B 107.7 . .
C10 C9 C8 127.4(6) . .
C10 C9 S1 110.8(5) . .
C8 C9 S1 121.7(4) . .
C9 C10 C11 112.5(7) . .
C9 C10 H10 123.7 . .
C11 C10 H10 123.7 . .
C12 C11 C10 113.4(7) . .
C12 C11 H11 123.3 . .
C10 C11 H11 123.3 . .
C11 C12 S1 111.8(6) . .
C11 C12 H12 124.1 . .
S1 C12 H12 124.1 . .
O3 C13 N2 121.0(5) . .
O3 C13 C14 120.2(5) . .
N2 C13 C14 118.7(5) . .
C15 C14 C19 118.6(5) . .
C15 C14 C13 125.4(5) . .
C19 C14 C13 116.0(5) . .
O4 C15 C16 122.5(4) . .
O4 C15 C14 117.6(4) . .
C16 C15 C14 119.9(5) . .
C15 C16 C17 119.7(5) . .
C15 C16 H16 120.2 . .
C17 C16 H16 120.2 . .
C18 C17 C16 121.1(5) . .
C18 C17 H17 119.5 . .
C16 C17 H17 119.5 . .
C17 C18 C19 119.6(5) . .
C17 C18 H18 120.2 . .
C19 C18 H18 120.2 . .
C18 C19 C14 121.1(5) . .
C18 C19 H19 119.4 . .
C14 C19 H19 119.4 . .
C21 C20 N2 111.9(6) . .
C21 C20 H20A 109.2 . .
N2 C20 H20A 109.2 . .
C21 C20 H20B 109.2 . .
N2 C20 H20B 109.2 . .
H20A C20 H20B 107.9 . .
C22 C21 C20 124.8(7) . .
C22 C21 S2 112.8(5) . .
C20 C21 S2 122.4(6) . .
C21 C22 C23 104.4(5) . .
C21 C22 H22 127.8 . .
C23 C22 H22 127.8 . .
C24 C23 C22 112.1(7) . .
C24 C23 H23 123.9 . .
C22 C23 H23 123.9 . .
C23 C24 S2 116.5(7) . .
C23 C24 H24 121.7 . .
S2 C24 H24 121.7 . .
O5 C25 N3 121.1(5) . .
O5 C25 C26 120.1(5) . .
N3 C25 C26 118.8(4) . .
C31 C26 C27 118.1(5) . .
C31 C26 C25 115.6(4) . .
C27 C26 C25 126.3(4) . .
O6 C27 C28 121.7(4) . .
O6 C27 C26 118.9(4) . .
C28 C27 C26 119.3(4) . .
C29 C28 C27 120.6(5) . .
C29 C28 H28 119.7 . .
C27 C28 H28 119.7 . .
C30 C29 C28 119.5(5) . .
C30 C29 H29 120.2 . .
C28 C29 H29 120.2 . .
C31 C30 C29 119.7(5) . .
C31 C30 H30 120.1 . .
C29 C30 H30 120.1 . .
C30 C31 C26 122.8(5) . .
C30 C31 H31 118.6 . .
C26 C31 H31 118.6 . .
N3 C32 C33 114.9(4) . .
N3 C32 H32A 108.5 . .
C33 C32 H32A 108.5 . .
N3 C32 H32B 108.5 . .
C33 C32 H32B 108.5 . .
H32A C32 H32B 107.5 . .
C34 C33 C32 127.7(5) . .
C34 C33 S3 110.6(4) . .
C32 C33 S3 121.6(4) . .
C33 C34 C35 113.0(6) . .
C33 C34 H34 123.5 . .
C35 C34 H34 123.5 . .
C36 C35 C34 112.4(6) . .
C36 C35 H35 123.8 . .
C34 C35 H35 123.8 . .
C35 C36 S3 112.4(5) . .
C35 C36 H36 123.8 . .
S3 C36 H36 123.8 . .
O7 C37 N4 121.9(6) . .
O7 C37 C38 119.5(6) . .
N4 C37 C38 118.4(5) . .
C43 C38 C39 118.1(6) . .
C43 C38 C37 118.6(5) . .
C39 C38 C37 123.3(5) . .
O8 C39 C40 123.3(4) . .
O8 C39 C38 116.8(5) . .
C40 C39 C38 119.9(5) . .
C39 C40 C41 119.7(5) . .
C39 C40 H40 120.2 . .
C41 C40 H40 120.2 . .
C42 C41 C40 119.4(6) . .
C42 C41 H41 120.3 . .
C40 C41 H41 120.3 . .
C43 C42 C41 120.8(6) . .
C43 C42 H42 119.6 . .
C41 C42 H42 119.6 . .
C42 C43 C38 122.1(6) . .
C42 C43 H43 119.0 . .
C38 C43 H43 119.0 . .
N4 C44 C45 112.9(6) . .
N4 C44 H44A 109.0 . .
C45 C44 H44A 109.0 . .
N4 C44 H44B 109.0 . .
C45 C44 H44B 109.0 . .
H44A C44 H44B 107.8 . .
C46 C45 C46' 95(10) . .
C46 C45 C44 130(2) . .
C46' C45 C44 135(10) . .
C46 C45 S4' 16(3) . .
C46' C45 S4' 109(10) . .
C44 C45 S4' 116(2) . .
C46 C45 S4 108(2) . .
C46' C45 S4 13(10) . .
C44 C45 S4 122.3(11) . .
S4' C45 S4 121(2) . .
C47 C46 C45 117(3) . .
C47 C46 H46 121.6 . .
C45 C46 H46 121.6 . .
C45 S4' C47 90(2) . .
C48 C47 C46 107(2) . .
C48 C47 S4' 120(2) . .
C46 C47 S4' 15(3) . .
C48 C47 H47 126.4 . .
C46 C47 H47 126.4 . .
S4' C47 H47 112.8 . .
C47 C48 C46' 102(10) . .
C47 C48 S4 115.8(13) . .
C46' C48 S4 15(10) . .
C47 C48 H48 122.1 . .
C46' C48 H48 135.7 . .
S4 C48 H48 122.1 . .
C53 C49 C52 112.5(4) . .
C53 C49 C50 107.1(4) . .
C52 C49 C50 110.5(3) . .
C53 C49 C51 108.5(4) . .
C52 C49 C51 108.0(4) . .
C50 C49 C51 110.3(4) . .
O2 C50 C49 106.7(3) . .
O2 C50 H50A 110.4 . .
C49 C50 H50A 110.4 . .
O2 C50 H50B 110.4 . .
C49 C50 H50B 110.4 . .
H50A C50 H50B 108.6 . .
O4 C51 C49 107.8(3) . .
O4 C51 H51A 110.2 . .
C49 C51 H51A 110.2 . .
O4 C51 H51B 110.2 . .
C49 C51 H51B 110.2 . .
H51A C51 H51B 108.5 . .
O6 C52 C49 108.8(4) . .
O6 C52 H52A 109.9 . .
C49 C52 H52A 109.9 . .
O6 C52 H52B 109.9 . .
C49 C52 H52B 109.9 . .
H52A C52 H52B 108.3 . .
O8 C53 C49 110.0(4) . .
O8 C53 H53A 109.7 . .
C49 C53 H53A 109.7 . .
O8 C53 H53B 109.7 . .
C49 C53 H53B 109.7 . .
H53A C53 H53B 108.2 . .
O18 C54 H54A 109.5 . .
O18 C54 H54B 109.5 . .
H54A C54 H54B 109.5 . .
O18 C54 H54C 109.5 . .
H54A C54 H54C 109.5 . .
H54B C54 H54C 109.5 . .
O19 C55 H55A 109.5 . .
O19 C55 H55B 109.5 . .
H55A C55 H55B 109.5 . .
O19 C55 H55C 109.5 . .
H55A C55 H55C 109.5 . .
H55B C55 H55C 109.5 . .

loop_
_geom_bond_atom_site_label_1
_geom_bond_atom_site_label_2
_geom_bond_distance
_geom_bond_site_symmetry_2
Nd1 O3 2.358(4) 2_566
Nd1 O1 2.381(4) .
Nd1 O18 2.428(6) .
Nd1 O10 2.473(5) .
Nd1 O13 2.498(5) .
Nd1 O16 2.510(5) .
Nd1 O15 2.527(5) .
Nd1 O9 2.542(5) .
Nd1 O12 2.559(5) .
N1 C1 1.296(7) .
N1 C8 1.486(7) .
N1 H1 0.8600 .
N2 C13 1.310(7) .
N2 C20 1.474(8) .
N2 H2 0.8600 .
N3 C25 1.333(6) .
N3 C32 1.444(7) .
N3 H3 0.8600 .
N4 C37 1.320(8) .
N4 C44 1.446(8) .
N4 H4 0.8600 .
N5 O11 1.202(7) .
N5 O10 1.229(8) .
N5 O9 1.235(8) .
N6 O14 1.208(7) .
N6 O12 1.231(7) .
N6 O13 1.232(7) .
N7 O17 1.198(7) .
N7 O16 1.209(7) .
N7 O15 1.272(8) .
O1 C1 1.242(6) .
O2 C3 1.363(5) .
O2 C50 1.425(5) .
O3 C13 1.229(7) .
O3 Nd1 2.358(4) 2_566
O4 C15 1.367(6) .
O4 C51 1.427(6) .
O5 C25 1.225(6) .
O6 C27 1.365(5) .
O6 C52 1.422(5) .
O7 C37 1.227(7) .
O8 C39 1.367(6) .
O8 C53 1.417(5) .
O18 C54 1.45(2) .
O18 H18C 0.8200 .
O20 H20E 0.8501 .
O20 H20F 0.8500 .
O19 C55 1.41(2) .
O19 H19C 0.8200 .
S1 C9 1.689(7) .
S1 C12 1.719(9) .
S2 C24 1.565(9) .
S2 C21 1.651(8) .
S3 C36 1.707(7) .
S3 C33 1.723(5) .
S4 C48 1.64(3) .
S4 C45 1.68(2) .
C46' C48 1.4(3) .
C46' C45 1.4(3) .
C46' H46' 0.9300 .
C1 C2 1.498(7) .
C2 C7 1.369(7) .
C2 C3 1.390(7) .
C3 C4 1.382(7) .
C4 C5 1.399(8) .
C4 H4A 0.9300 .
C5 C6 1.340(9) .
C5 H5 0.9300 .
C6 C7 1.365(8) .
C6 H6 0.9300 .
C7 H7 0.9300 .
C8 C9 1.475(8) .
C8 H8A 0.9700 .
C8 H8B 0.9700 .
C9 C10 1.382(8) .
C10 C11 1.388(11) .
C10 H10 0.9300 .
C11 C12 1.324(12) .
C11 H11 0.9300 .
C12 H12 0.9300 .
C13 C14 1.489(7) .
C14 C15 1.384(7) .
C14 C19 1.390(8) .
C15 C16 1.379(7) .
C16 C17 1.381(8) .
C16 H16 0.9300 .
C17 C18 1.349(9) .
C17 H17 0.9300 .
C18 C19 1.368(8) .
C18 H18 0.9300 .
C19 H19 0.9300 .
C20 C21 1.453(10) .
C20 H20A 0.9700 .
C20 H20B 0.9700 .
C21 C22 1.451(9) .
C22 C23 1.487(10) .
C22 H22 0.9300 .
C23 C24 1.326(11) .
C23 H23 0.9300 .
C24 H24 0.9300 .
C25 C26 1.513(7) .
C26 C31 1.384(7) .
C26 C27 1.398(7) .
C27 C28 1.388(7) .
C28 C29 1.385(7) .
C28 H28 0.9300 .
C29 C30 1.380(8) .
C29 H29 0.9300 .
C30 C31 1.343(8) .
C30 H30 0.9300 .
C31 H31 0.9300 .
C32 C33 1.501(7) .
C32 H32A 0.9700 .
C32 H32B 0.9700 .
C33 C34 1.343(8) .
C34 C35 1.428(9) .
C34 H34 0.9300 .
C35 C36 1.322(10) .
C35 H35 0.9300 .
C36 H36 0.9300 .
C37 C38 1.483(9) .
C38 C43 1.387(8) .
C38 C39 1.401(7) .
C39 C40 1.385(8) .
C40 C41 1.393(8) .
C40 H40 0.9300 .
C41 C42 1.377(10) .
C41 H41 0.9300 .
C42 C43 1.331(10) .
C42 H42 0.9300 .
C43 H43 0.9300 .
C44 C45 1.503(12) .
C44 H44A 0.9700 .
C44 H44B 0.9700 .
C45 C46 1.38(5) .
C45 S4' 1.65(6) .
C46 C47 1.36(5) .
C46 H46 0.9300 .
S4' C47 1.66(6) .
C47 C48 1.355(17) .
C47 H47 0.9300 .
C48 H48 0.9300 .
C49 C53 1.522(6) .
C49 C52 1.522(6) .
C49 C50 1.527(6) .
C49 C51 1.533(6) .
C50 H50A 0.9700 .
C50 H50B 0.9700 .
C51 H51A 0.9700 .
C51 H51B 0.9700 .
C52 H52A 0.9700 .
C52 H52B 0.9700 .
C53 H53A 0.9700 .
C53 H53B 0.9700 .
C54 H54A 0.9600 .
C54 H54B 0.9600 .
C54 H54C 0.9600 .
C55 H55A 0.9600 .
C55 H55B 0.9600 .
C55 H55C 0.9600 .
